data_4314439
loop_
_publ_author_name
'Yu-Ling Lien'
'Ya-Chi Chang'
'Nien-Tsu Chuang'
'Amitabha Datta'
'Shau-Jiun Chen'
'Ching-Han Hu'
'Wen-Yen Huang'
'Chia-Her Lin'
'Jui-Hsien Huang'

_publ_section_title
;
 A New Type of Asymmetric Tridentate Pyrrolyl-Linked Pincer Ligand and Its
 Aluminum Dihydride Complexes
;
_journal_name_full 'Inorganic Chemistry'
_journal_page_first 136
_journal_page_last 143
_journal_paper_doi 10.1021/ic9016189
_journal_volume 49
_journal_year 2010
_chemical_formula_sum 'C45.5 H47.5 Al N3 O4'
_chemical_formula_weight 727.35
_chemical_name_systematic
; 
 ? 
;
_space_group_IT_number 2
_symmetry_cell_setting triclinic
_symmetry_space_group_name_Hall '-P 1'
_symmetry_space_group_name_H-M 'P -1'
_atom_sites_solution_hydrogens geom
_atom_sites_solution_primary direct
_atom_sites_solution_secondary difmap
_audit_creation_method SHELXL-97
_cell_angle_alpha 75.317(6)
_cell_angle_beta 82.890(6)
_cell_angle_gamma 83.565(6)
_cell_formula_units_Z 2
_cell_length_a 9.427(3)
_cell_length_b 12.260(4)
_cell_length_c 18.019(5)
_cell_measurement_reflns_used 1990
_cell_measurement_temperature 150(2)
_cell_measurement_theta_max 22.14
_cell_measurement_theta_min 2.36
_cell_volume 1992.0(11)
_computing_cell_refinement 'APEX2 v1.0-22'
_computing_data_collection 'APEX2 v1.0-22 (Bruker, 2004)'
_computing_data_reduction 'APEX2 v1.0-22'
_computing_molecular_graphics 'SHELXTL 5.1'
_computing_publication_material 'SHELXTL 5.1'
_computing_structure_refinement 'SHELXTL 5.1'
_computing_structure_solution 'SHELXTL 5.1 (Sheldrick, 1998)'
_diffrn_ambient_temperature 150(2)
_diffrn_measured_fraction_theta_full 0.996
_diffrn_measured_fraction_theta_max 0.996
_diffrn_measurement_device_type 'Bruker SMART APEX II'
_diffrn_measurement_method \w
_diffrn_radiation_monochromator graphite
_diffrn_radiation_source 'fine-focus sealed tube'
_diffrn_radiation_type MoK\a
_diffrn_radiation_wavelength 0.71073
_diffrn_reflns_av_R_equivalents 0.0926
_diffrn_reflns_av_sigmaI/netI 0.1194
_diffrn_reflns_limit_h_max 12
_diffrn_reflns_limit_h_min -11
_diffrn_reflns_limit_k_max 16
_diffrn_reflns_limit_k_min -16
_diffrn_reflns_limit_l_max 23
_diffrn_reflns_limit_l_min -20
_diffrn_reflns_number 29799
_diffrn_reflns_theta_full 28.00
_diffrn_reflns_theta_max 28.00
_diffrn_reflns_theta_min 1.17
_diffrn_standards_decay_% 0
_diffrn_standards_interval_count 0
_diffrn_standards_interval_time 0
_diffrn_standards_number 0
_exptl_absorpt_coefficient_mu 0.097
_exptl_absorpt_correction_T_max 0.9760
_exptl_absorpt_correction_T_min 0.9667
_exptl_absorpt_correction_type multi-scan
_exptl_absorpt_process_details 'SADABS 2.10 (Sheldrick, 2003)'
_exptl_crystal_colour colorless
_exptl_crystal_density_diffrn 1.213
_exptl_crystal_density_method 'not measured'
_exptl_crystal_description block
_exptl_crystal_F_000 773
_exptl_crystal_size_max 0.35
_exptl_crystal_size_mid 0.28
_exptl_crystal_size_min 0.25
_refine_diff_density_max 0.390
_refine_diff_density_min -0.422
_refine_diff_density_rms 0.070
_refine_ls_extinction_method none
_refine_ls_goodness_of_fit_ref 0.998
_refine_ls_hydrogen_treatment noref
_refine_ls_matrix_type full
_refine_ls_number_parameters 493
_refine_ls_number_reflns 9593
_refine_ls_number_restraints 0
_refine_ls_restrained_S_all 0.998
_refine_ls_R_factor_all 0.1508
_refine_ls_R_factor_gt 0.0674
_refine_ls_shift/su_max 0.002
_refine_ls_shift/su_mean 0.000
_refine_ls_structure_factor_coef Fsqd
_refine_ls_weighting_details 'calc w=1/[\s^2^(Fo^2^)+(0.1059P)^2^+0.0000P] where P=(Fo^2^+2Fc^2^)/3'
_refine_ls_weighting_scheme calc
_refine_ls_wR_factor_gt 0.1681
_refine_ls_wR_factor_ref 0.2149
_reflns_number_gt 4883
_reflns_number_total 9593
_reflns_threshold_expression >2sigma(I)
_cod_data_source_file ic9016189_si_001_3.cif
_cod_data_source_block 3
_cod_depositor_comments
;
The following automatic conversions were performed:

'_symmetry_cell_setting' value 'Triclinic' changed to 'triclinic'
according to the built-in table from CIF Core dictionary named
'cif_core.dic' version 2.4.1 from 2010-06-29.

Automatic conversion script
Id: cif_fix_values 1646 2011-03-28 12:23:43Z adriana 
;
_cod_original_formula_sum 'C45.50 H47.50 Al N3 O4'
_cod_database_code 4314439

loop_
_symmetry_equiv_pos_as_xyz
'x, y, z'
'-x, -y, -z'

loop_
_atom_site_label
_atom_site_type_symbol
_atom_site_fract_x
_atom_site_fract_y
_atom_site_fract_z
_atom_site_U_iso_or_equiv
_atom_site_adp_type
_atom_site_occupancy
_atom_site_symmetry_multiplicity
_atom_site_calc_flag
_atom_site_refinement_flags
_atom_site_disorder_assembly
_atom_site_disorder_group
Al1 Al 0.26317(9) 0.45253(7) 0.27442(5) 0.0289(2) Uani 1 1 d . . .
O1 O 0.3751(2) 0.32773(17) 0.24903(12) 0.0364(5) Uani 1 1 d . . .
O2 O 0.19281(19) 0.48456(16) 0.17717(11) 0.0310(5) Uani 1 1 d . . .
O3 O 0.35388(19) 0.41207(16) 0.36663(11) 0.0305(5) Uani 1 1 d . . .
O4 O 0.40380(19) 0.55042(16) 0.22906(11) 0.0311(5) Uani 1 1 d . . .
N1 N 0.1251(2) 0.56185(19) 0.30964(13) 0.0270(5) Uani 1 1 d . . .
N2 N 0.1250(3) 0.8718(2) 0.22083(15) 0.0384(6) Uani 1 1 d . . .
H50 H 0.1181 0.8798 0.2692 0.046 Uiso 1 1 d R . .
N3 N 0.1068(3) 0.3432(2) 0.33471(14) 0.0327(6) Uani 1 1 d . . .
C1 C 0.0293(3) 0.5178(2) 0.37131(16) 0.0302(7) Uani 1 1 d . . .
C2 C -0.0607(3) 0.6022(3) 0.39336(17) 0.0344(7) Uani 1 1 d . . .
H2 H -0.1353 0.5936 0.4345 0.041 Uiso 1 1 calc R . .
C3 C -0.0207(3) 0.7043(3) 0.34286(17) 0.0335(7) Uani 1 1 d . . .
H3 H -0.0636 0.7780 0.3435 0.040 Uiso 1 1 calc R . .
C4 C 0.0925(3) 0.6778(2) 0.29211(16) 0.0281(6) Uani 1 1 d . . .
C5 C 0.1729(3) 0.7526(2) 0.22618(17) 0.0322(7) Uani 1 1 d . . .
H5A H 0.2767 0.7400 0.2327 0.039 Uiso 1 1 calc R . .
H5B H 0.1585 0.7331 0.1777 0.039 Uiso 1 1 calc R . .
C6 C 0.2219(4) 0.9551(3) 0.1734(2) 0.0456(8) Uani 1 1 d . . .
C7 C 0.2412(5) 0.9392(3) 0.0910(2) 0.0692(12) Uani 1 1 d . . .
H7A H 0.2927 0.8654 0.0905 0.104 Uiso 1 1 calc R . .
H7B H 0.2962 0.9992 0.0573 0.104 Uiso 1 1 calc R . .
H7C H 0.1468 0.9429 0.0725 0.104 Uiso 1 1 calc R . .
C8 C 0.3685(4) 0.9432(3) 0.2029(2) 0.0591(11) Uani 1 1 d . . .
H8A H 0.3570 0.9521 0.2559 0.089 Uiso 1 1 calc R . .
H8B H 0.4270 1.0016 0.1700 0.089 Uiso 1 1 calc R . .
H8C H 0.4160 0.8682 0.2019 0.089 Uiso 1 1 calc R . .
C9 C 0.1492(4) 1.0711(3) 0.1753(3) 0.0717(13) Uani 1 1 d . . .
H9A H 0.0582 1.0817 0.1523 0.108 Uiso 1 1 calc R . .
H9B H 0.2116 1.1293 0.1460 0.108 Uiso 1 1 calc R . .
H9C H 0.1307 1.0774 0.2289 0.108 Uiso 1 1 calc R . .
C10 C 0.0461(3) 0.3923(2) 0.40053(17) 0.0338(7) Uani 1 1 d . . .
H10A H 0.1113 0.3711 0.4419 0.041 Uiso 1 1 calc R . .
H10B H -0.0481 0.3632 0.4219 0.041 Uiso 1 1 calc R . .
C11 C -0.0089(3) 0.3450(3) 0.28556(19) 0.0436(8) Uani 1 1 d . . .
H11A H -0.0857 0.3007 0.3161 0.065 Uiso 1 1 calc R . .
H11B H 0.0299 0.3122 0.2422 0.065 Uiso 1 1 calc R . .
H11C H -0.0475 0.4233 0.2658 0.065 Uiso 1 1 calc R . .
C12 C 0.1609(4) 0.2237(3) 0.3643(2) 0.0456(8) Uani 1 1 d . . .
H12A H 0.2377 0.2202 0.3970 0.068 Uiso 1 1 calc R . .
H12B H 0.1984 0.1908 0.3208 0.068 Uiso 1 1 calc R . .
H12C H 0.0824 0.1810 0.3945 0.068 Uiso 1 1 calc R . .
C13 C 0.4227(3) 0.3130(2) 0.18254(18) 0.0342(7) Uani 1 1 d . . .
C14 C 0.3712(3) 0.3796(3) 0.11490(18) 0.0388(7) Uani 1 1 d . . .
H14 H 0.4153 0.3682 0.0668 0.047 Uiso 1 1 calc R . .
C15 C 0.2570(3) 0.4625(2) 0.11528(17) 0.0293(6) Uani 1 1 d . . .
C16 C 0.5386(3) 0.2199(3) 0.1822(2) 0.0389(7) Uani 1 1 d . . .
C17 C 0.5906(4) 0.1630(3) 0.2509(2) 0.0643(11) Uani 1 1 d . . .
H17 H 0.5520 0.1837 0.2972 0.077 Uiso 1 1 calc R . .
C18 C 0.6985(5) 0.0761(4) 0.2534(3) 0.0809(14) Uani 1 1 d . . .
H18 H 0.7335 0.0379 0.3012 0.097 Uiso 1 1 calc R . .
C19 C 0.7550(4) 0.0448(3) 0.1874(3) 0.0621(11) Uani 1 1 d . . .
H19 H 0.8279 -0.0158 0.1894 0.074 Uiso 1 1 calc R . .
C20 C 0.7058(4) 0.1011(3) 0.1190(3) 0.0560(10) Uani 1 1 d . . .
H20 H 0.7461 0.0807 0.0730 0.067 Uiso 1 1 calc R . .
C21 C 0.5976(3) 0.1881(3) 0.1158(2) 0.0438(8) Uani 1 1 d . . .
H21 H 0.5636 0.2261 0.0677 0.053 Uiso 1 1 calc R . .
C22 C 0.2027(3) 0.5306(2) 0.04203(16) 0.0300(6) Uani 1 1 d . . .
C23 C 0.2657(3) 0.5199(3) -0.02960(18) 0.0399(8) Uani 1 1 d . . .
H23 H 0.3468 0.4672 -0.0329 0.048 Uiso 1 1 calc R . .
C24 C 0.2125(4) 0.5849(3) -0.09643(18) 0.0441(8) Uani 1 1 d . . .
H24 H 0.2567 0.5765 -0.1452 0.053 Uiso 1 1 calc R . .
C25 C 0.0957(4) 0.6614(3) -0.09214(18) 0.0426(8) Uani 1 1 d . . .
H25 H 0.0595 0.7069 -0.1380 0.051 Uiso 1 1 calc R . .
C26 C 0.0314(4) 0.6721(3) -0.02144(19) 0.0477(9) Uani 1 1 d . . .
H26 H -0.0498 0.7247 -0.0185 0.057 Uiso 1 1 calc R . .
C27 C 0.0839(3) 0.6068(3) 0.04571(18) 0.0398(8) Uani 1 1 d . . .
H27 H 0.0381 0.6145 0.0944 0.048 Uiso 1 1 calc R . .
C28 C 0.4810(3) 0.4274(2) 0.37642(16) 0.0283(6) Uani 1 1 d . . .
C29 C 0.5722(3) 0.4915(2) 0.31920(16) 0.0328(7) Uani 1 1 d . . .
H29 H 0.6696 0.4911 0.3279 0.039 Uiso 1 1 calc R . .
C30 C 0.5264(3) 0.5559(2) 0.25011(16) 0.0271(6) Uani 1 1 d . . .
C31 C 0.5270(3) 0.3744(2) 0.45472(16) 0.0299(6) Uani 1 1 d . . .
C32 C 0.4389(3) 0.3028(3) 0.50769(18) 0.0446(8) Uani 1 1 d . . .
H32 H 0.3531 0.2842 0.4928 0.053 Uiso 1 1 calc R . .
C33 C 0.4750(4) 0.2577(3) 0.5825(2) 0.0517(9) Uani 1 1 d . . .
H33 H 0.4132 0.2097 0.6189 0.062 Uiso 1 1 calc R . .
C34 C 0.6008(3) 0.2828(3) 0.60383(18) 0.0453(8) Uani 1 1 d . . .
H34 H 0.6263 0.2513 0.6547 0.054 Uiso 1 1 calc R . .
C35 C 0.6892(3) 0.3531(3) 0.55157(18) 0.0385(7) Uani 1 1 d . . .
H35 H 0.7759 0.3703 0.5662 0.046 Uiso 1 1 calc R . .
C36 C 0.6522(3) 0.3988(3) 0.47785(17) 0.0346(7) Uani 1 1 d . . .
H36 H 0.7136 0.4481 0.4422 0.041 Uiso 1 1 calc R . .
C37 C 0.6153(3) 0.6407(2) 0.19617(16) 0.0275(6) Uani 1 1 d . . .
C38 C 0.7389(3) 0.6735(2) 0.21546(17) 0.0349(7) Uani 1 1 d . . .
H38 H 0.7726 0.6380 0.2641 0.042 Uiso 1 1 calc R . .
C39 C 0.8143(3) 0.7576(3) 0.16481(18) 0.0383(7) Uani 1 1 d . . .
H39 H 0.8983 0.7803 0.1789 0.046 Uiso 1 1 calc R . .
C40 C 0.7659(3) 0.8079(3) 0.09362(18) 0.0373(7) Uani 1 1 d . . .
H40 H 0.8174 0.8652 0.0587 0.045 Uiso 1 1 calc R . .
C41 C 0.6446(3) 0.7761(3) 0.07301(18) 0.0380(7) Uani 1 1 d . . .
H41 H 0.6126 0.8109 0.0239 0.046 Uiso 1 1 calc R . .
C42 C 0.5687(3) 0.6930(2) 0.12406(16) 0.0334(7) Uani 1 1 d . . .
H42 H 0.4842 0.6714 0.1098 0.040 Uiso 1 1 calc R . .
C43 C 0.9324(5) -0.0373(4) 0.4489(2) 0.0694(12) Uani 1 1 d . . .
H43 H 0.8859 -0.0628 0.4134 0.083 Uiso 1 1 calc R . .
C44 C 0.8579(5) 0.0389(4) 0.4892(3) 0.0691(12) Uani 1 1 d . . .
C45 C 1.0703(5) -0.0746(4) 0.4604(2) 0.0677(12) Uani 1 1 d . . .
H45 H 1.1190 -0.1269 0.4330 0.081 Uiso 1 1 calc R . .
C46 C 0.7158(9) 0.0727(8) 0.4777(6) 0.082(3) Uani 0.50 1 d P . .
H46A H 0.6614 0.0059 0.4883 0.123 Uiso 0.50 1 calc PR . .
H46B H 0.7091 0.1156 0.4242 0.123 Uiso 0.50 1 calc PR . .
H46C H 0.6760 0.1207 0.5126 0.123 Uiso 0.50 1 calc PR . .

loop_
_atom_site_aniso_label
_atom_site_aniso_U_11
_atom_site_aniso_U_22
_atom_site_aniso_U_33
_atom_site_aniso_U_23
_atom_site_aniso_U_13
_atom_site_aniso_U_12
Al1 0.0296(5) 0.0326(5) 0.0240(5) -0.0049(4) -0.0060(4) -0.0013(3)
O1 0.0385(11) 0.0385(12) 0.0307(12) -0.0067(9) -0.0067(9) 0.0024(9)
O2 0.0317(10) 0.0389(11) 0.0231(11) -0.0089(9) -0.0049(8) -0.0002(9)
O3 0.0305(10) 0.0363(11) 0.0236(11) -0.0035(8) -0.0065(8) -0.0032(8)
O4 0.0301(10) 0.0368(11) 0.0248(11) -0.0036(9) -0.0066(8) -0.0009(8)
N1 0.0281(12) 0.0338(13) 0.0195(12) -0.0043(10) -0.0046(9) -0.0059(10)
N2 0.0405(14) 0.0312(14) 0.0412(16) -0.0049(12) -0.0046(12) -0.0013(11)
N3 0.0377(13) 0.0320(13) 0.0295(14) -0.0066(11) -0.0073(11) -0.0047(11)
C1 0.0289(15) 0.0377(16) 0.0251(16) -0.0065(12) -0.0076(12) -0.0048(12)
C2 0.0316(15) 0.0473(19) 0.0263(16) -0.0118(14) -0.0024(13) -0.0056(13)
C3 0.0324(15) 0.0367(17) 0.0343(18) -0.0138(13) -0.0044(13) -0.0015(13)
C4 0.0303(15) 0.0322(15) 0.0232(15) -0.0069(12) -0.0069(12) -0.0033(12)
C5 0.0347(15) 0.0323(16) 0.0288(17) -0.0055(13) -0.0051(13) -0.0019(12)
C6 0.0482(19) 0.0329(17) 0.051(2) 0.0003(15) -0.0079(16) -0.0050(14)
C7 0.090(3) 0.061(3) 0.045(3) 0.0111(19) -0.006(2) -0.015(2)
C8 0.051(2) 0.043(2) 0.079(3) -0.0009(19) -0.011(2) -0.0140(17)
C9 0.064(2) 0.033(2) 0.110(4) -0.005(2) -0.006(2) -0.0012(18)
C10 0.0360(16) 0.0393(17) 0.0254(16) -0.0051(13) -0.0019(13) -0.0083(13)
C11 0.0450(18) 0.051(2) 0.0380(19) -0.0082(15) -0.0104(15) -0.0148(15)
C12 0.053(2) 0.0340(17) 0.046(2) -0.0011(15) -0.0037(16) -0.0080(15)
C13 0.0329(15) 0.0366(17) 0.0350(18) -0.0117(14) -0.0026(13) -0.0042(13)
C14 0.0418(17) 0.0430(18) 0.0296(18) -0.0089(14) -0.0029(14) 0.0039(14)
C15 0.0287(14) 0.0328(16) 0.0273(16) -0.0071(12) -0.0034(12) -0.0059(12)
C16 0.0351(16) 0.0342(17) 0.048(2) -0.0138(15) -0.0036(15) 0.0006(13)
C17 0.072(3) 0.066(3) 0.050(2) -0.0160(19) -0.015(2) 0.030(2)
C18 0.091(3) 0.079(3) 0.067(3) -0.019(2) -0.033(3) 0.042(3)
C19 0.055(2) 0.049(2) 0.083(3) -0.022(2) -0.014(2) 0.0154(18)
C20 0.047(2) 0.048(2) 0.077(3) -0.027(2) -0.002(2) 0.0014(17)
C21 0.0403(18) 0.0424(19) 0.050(2) -0.0151(16) -0.0050(16) -0.0009(15)
C22 0.0295(15) 0.0330(16) 0.0288(16) -0.0074(12) -0.0051(12) -0.0061(12)
C23 0.0498(19) 0.0387(18) 0.0301(18) -0.0094(14) -0.0006(15) 0.0001(14)
C24 0.068(2) 0.0419(19) 0.0193(17) -0.0058(14) 0.0004(15) -0.0010(16)
C25 0.056(2) 0.0431(19) 0.0269(18) -0.0037(14) -0.0108(15) -0.0019(16)
C26 0.0495(19) 0.054(2) 0.036(2) -0.0081(16) -0.0083(16) 0.0104(16)
C27 0.0400(17) 0.049(2) 0.0294(18) -0.0101(14) -0.0061(14) 0.0028(14)
C28 0.0296(15) 0.0316(15) 0.0236(15) -0.0087(12) -0.0053(12) 0.0056(12)
C29 0.0250(14) 0.0411(17) 0.0290(17) -0.0016(13) -0.0066(12) -0.0003(12)
C30 0.0281(14) 0.0298(15) 0.0235(15) -0.0089(12) -0.0015(12) 0.0017(11)
C31 0.0303(15) 0.0331(16) 0.0250(16) -0.0065(12) -0.0061(12) 0.0046(12)
C32 0.0425(18) 0.056(2) 0.0302(19) 0.0033(15) -0.0097(15) -0.0082(16)
C33 0.055(2) 0.063(2) 0.0305(19) 0.0051(16) -0.0068(16) -0.0100(18)
C34 0.052(2) 0.055(2) 0.0251(18) -0.0027(15) -0.0136(15) 0.0063(16)
C35 0.0388(17) 0.0437(18) 0.0332(18) -0.0091(14) -0.0125(14) 0.0044(14)
C36 0.0369(16) 0.0380(17) 0.0271(17) -0.0062(13) -0.0049(13) 0.0021(13)
C37 0.0290(14) 0.0315(15) 0.0211(15) -0.0086(12) 0.0002(11) 0.0034(12)
C38 0.0368(16) 0.0375(17) 0.0283(17) -0.0045(13) -0.0055(13) 0.0007(13)
C39 0.0313(16) 0.0395(18) 0.042(2) -0.0044(14) -0.0077(14) -0.0025(13)
C40 0.0374(17) 0.0358(17) 0.0345(19) -0.0034(14) 0.0029(14) -0.0038(13)
C41 0.0387(17) 0.0425(18) 0.0285(17) -0.0024(14) -0.0026(14) 0.0001(14)
C42 0.0348(15) 0.0398(17) 0.0258(16) -0.0077(13) -0.0049(13) -0.0033(13)
C43 0.091(3) 0.061(3) 0.056(3) -0.011(2) -0.014(2) -0.004(2)
C44 0.073(3) 0.070(3) 0.055(3) 0.002(2) -0.011(2) -0.004(2)
C45 0.085(3) 0.067(3) 0.041(2) -0.002(2) 0.000(2) 0.003(2)
C46 0.083(6) 0.077(6) 0.093(7) -0.040(5) -0.025(5) 0.026(5)

loop_
_atom_type_symbol
_atom_type_description
_atom_type_scat_dispersion_real
_atom_type_scat_dispersion_imag
_atom_type_scat_source
C C 0.0033 0.0016 'International Tables Vol C Tables 4.2.6.8 and 6.1.1.4'
H H 0.0000 0.0000 'International Tables Vol C Tables 4.2.6.8 and 6.1.1.4'
Al Al 0.0645 0.0514 'International Tables Vol C Tables 4.2.6.8 and 6.1.1.4'
N N 0.0061 0.0033 'International Tables Vol C Tables 4.2.6.8 and 6.1.1.4'
O O 0.0106 0.0060 'International Tables Vol C Tables 4.2.6.8 and 6.1.1.4'

loop_
_geom_angle_atom_site_label_1
_geom_angle_atom_site_label_2
_geom_angle_atom_site_label_3
_geom_angle
_geom_angle_site_symmetry_1
_geom_angle_site_symmetry_3
_geom_angle_publ_flag
O4 Al1 O1 92.50(10) . . ?
O4 Al1 O2 87.41(9) . . ?
O1 Al1 O2 88.32(9) . . ?
O4 Al1 O3 89.74(9) . . ?
O1 Al1 O3 85.52(9) . . ?
O2 Al1 O3 173.09(10) . . ?
O4 Al1 N1 97.36(10) . . ?
O1 Al1 N1 170.11(10) . . ?
O2 Al1 N1 92.87(9) . . ?
O3 Al1 N1 93.74(10) . . ?
O4 Al1 N3 175.32(10) . . ?
O1 Al1 N3 89.25(10) . . ?
O2 Al1 N3 96.99(9) . . ?
O3 Al1 N3 86.07(9) . . ?
N1 Al1 N3 80.86(10) . . ?
C13 O1 Al1 128.79(19) . . ?
C15 O2 Al1 127.47(17) . . ?
C28 O3 Al1 128.46(18) . . ?
C30 O4 Al1 129.77(17) . . ?
C1 N1 C4 106.1(2) . . ?
C1 N1 Al1 115.38(19) . . ?
C4 N1 Al1 138.46(19) . . ?
C5 N2 C6 116.3(2) . . ?
C5 N2 H50 105.3 . . ?
C6 N2 H50 107.2 . . ?
C12 N3 C11 107.9(2) . . ?
C12 N3 C10 109.5(2) . . ?
C11 N3 C10 108.9(2) . . ?
C12 N3 Al1 115.44(19) . . ?
C11 N3 Al1 110.54(18) . . ?
C10 N3 Al1 104.42(17) . . ?
C2 C1 N1 110.8(3) . . ?
C2 C1 C10 133.9(3) . . ?
N1 C1 C10 115.2(2) . . ?
C1 C2 C3 106.3(3) . . ?
C1 C2 H2 126.9 . . ?
C3 C2 H2 126.9 . . ?
C4 C3 C2 107.5(3) . . ?
C4 C3 H3 126.2 . . ?
C2 C3 H3 126.2 . . ?
C3 C4 N1 109.2(2) . . ?
C3 C4 C5 130.1(3) . . ?
N1 C4 C5 120.7(2) . . ?
N2 C5 C4 111.2(2) . . ?
N2 C5 H5A 109.4 . . ?
C4 C5 H5A 109.4 . . ?
N2 C5 H5B 109.4 . . ?
C4 C5 H5B 109.4 . . ?
H5A C5 H5B 108.0 . . ?
N2 C6 C9 106.6(3) . . ?
N2 C6 C8 113.2(3) . . ?
C9 C6 C8 109.1(3) . . ?
N2 C6 C7 108.2(3) . . ?
C9 C6 C7 110.7(3) . . ?
C8 C6 C7 109.0(3) . . ?
C6 C7 H7A 109.5 . . ?
C6 C7 H7B 109.5 . . ?
H7A C7 H7B 109.5 . . ?
C6 C7 H7C 109.5 . . ?
H7A C7 H7C 109.5 . . ?
H7B C7 H7C 109.5 . . ?
C6 C8 H8A 109.5 . . ?
C6 C8 H8B 109.5 . . ?
H8A C8 H8B 109.5 . . ?
C6 C8 H8C 109.5 . . ?
H8A C8 H8C 109.5 . . ?
H8B C8 H8C 109.5 . . ?
C6 C9 H9A 109.5 . . ?
C6 C9 H9B 109.5 . . ?
H9A C9 H9B 109.5 . . ?
C6 C9 H9C 109.5 . . ?
H9A C9 H9C 109.5 . . ?
H9B C9 H9C 109.5 . . ?
N3 C10 C1 107.8(2) . . ?
N3 C10 H10A 110.1 . . ?
C1 C10 H10A 110.1 . . ?
N3 C10 H10B 110.1 . . ?
C1 C10 H10B 110.1 . . ?
H10A C10 H10B 108.5 . . ?
N3 C11 H11A 109.5 . . ?
N3 C11 H11B 109.5 . . ?
H11A C11 H11B 109.5 . . ?
N3 C11 H11C 109.5 . . ?
H11A C11 H11C 109.5 . . ?
H11B C11 H11C 109.5 . . ?
N3 C12 H12A 109.5 . . ?
N3 C12 H12B 109.5 . . ?
H12A C12 H12B 109.5 . . ?
N3 C12 H12C 109.5 . . ?
H12A C12 H12C 109.5 . . ?
H12B C12 H12C 109.5 . . ?
O1 C13 C14 122.6(3) . . ?
O1 C13 C16 115.2(3) . . ?
C14 C13 C16 122.2(3) . . ?
C13 C14 C15 122.3(3) . . ?
C13 C14 H14 118.8 . . ?
C15 C14 H14 118.8 . . ?
O2 C15 C14 123.0(3) . . ?
O2 C15 C22 116.1(2) . . ?
C14 C15 C22 120.9(3) . . ?
C17 C16 C21 118.2(3) . . ?
C17 C16 C13 118.8(3) . . ?
C21 C16 C13 123.1(3) . . ?
C16 C17 C18 120.8(4) . . ?
C16 C17 H17 119.6 . . ?
C18 C17 H17 119.6 . . ?
C19 C18 C17 120.5(4) . . ?
C19 C18 H18 119.8 . . ?
C17 C18 H18 119.8 . . ?
C20 C19 C18 119.3(4) . . ?
C20 C19 H19 120.3 . . ?
C18 C19 H19 120.3 . . ?
C19 C20 C21 120.7(4) . . ?
C19 C20 H20 119.6 . . ?
C21 C20 H20 119.6 . . ?
C16 C21 C20 120.5(3) . . ?
C16 C21 H21 119.8 . . ?
C20 C21 H21 119.8 . . ?
C27 C22 C23 118.7(3) . . ?
C27 C22 C15 118.7(3) . . ?
C23 C22 C15 122.6(3) . . ?
C24 C23 C22 121.0(3) . . ?
C24 C23 H23 119.5 . . ?
C22 C23 H23 119.5 . . ?
C25 C24 C23 119.8(3) . . ?
C25 C24 H24 120.1 . . ?
C23 C24 H24 120.1 . . ?
C26 C25 C24 119.8(3) . . ?
C26 C25 H25 120.1 . . ?
C24 C25 H25 120.1 . . ?
C25 C26 C27 120.6(3) . . ?
C25 C26 H26 119.7 . . ?
C27 C26 H26 119.7 . . ?
C22 C27 C26 120.1(3) . . ?
C22 C27 H27 120.0 . . ?
C26 C27 H27 120.0 . . ?
O3 C28 C29 123.2(2) . . ?
O3 C28 C31 115.8(2) . . ?
C29 C28 C31 121.0(2) . . ?
C30 C29 C28 122.6(3) . . ?
C30 C29 H29 118.7 . . ?
C28 C29 H29 118.7 . . ?
O4 C30 C29 123.1(3) . . ?
O4 C30 C37 114.8(2) . . ?
C29 C30 C37 122.1(2) . . ?
C32 C31 C36 118.4(3) . . ?
C32 C31 C28 119.3(3) . . ?
C36 C31 C28 122.2(3) . . ?
C31 C32 C33 120.5(3) . . ?
C31 C32 H32 119.8 . . ?
C33 C32 H32 119.8 . . ?
C34 C33 C32 119.9(3) . . ?
C34 C33 H33 120.1 . . ?
C32 C33 H33 120.1 . . ?
C35 C34 C33 120.1(3) . . ?
C35 C34 H34 120.0 . . ?
C33 C34 H34 120.0 . . ?
C34 C35 C36 119.9(3) . . ?
C34 C35 H35 120.0 . . ?
C36 C35 H35 120.0 . . ?
C35 C36 C31 121.2(3) . . ?
C35 C36 H36 119.4 . . ?
C31 C36 H36 119.4 . . ?
C38 C37 C42 118.6(3) . . ?
C38 C37 C30 122.9(2) . . ?
C42 C37 C30 118.4(2) . . ?
C37 C38 C39 121.0(3) . . ?
C37 C38 H38 119.5 . . ?
C39 C38 H38 119.5 . . ?
C40 C39 C38 119.3(3) . . ?
C40 C39 H39 120.3 . . ?
C38 C39 H39 120.3 . . ?
C41 C40 C39 120.7(3) . . ?
C41 C40 H40 119.6 . . ?
C39 C40 H40 119.6 . . ?
C40 C41 C42 119.8(3) . . ?
C40 C41 H41 120.1 . . ?
C42 C41 H41 120.1 . . ?
C41 C42 C37 120.6(3) . . ?
C41 C42 H42 119.7 . . ?
C37 C42 H42 119.7 . . ?
C45 C43 C44 120.3(4) . . ?
C45 C43 H43 119.9 . . ?
C44 C43 H43 119.9 . . ?
C45 C44 C46 123.2(6) 2_756 . ?
C45 C44 C43 118.0(4) 2_756 . ?
C46 C44 C43 118.7(6) . . ?
C43 C45 C44 121.7(5) . 2_756 ?
C43 C45 H45 119.2 . . ?
C44 C45 H45 119.2 2_756 . ?
C44 C46 H46A 109.5 . . ?
C44 C46 H46B 109.5 . . ?
H46A C46 H46B 109.5 . . ?
C44 C46 H46C 109.5 . . ?
H46A C46 H46C 109.5 . . ?
H46B C46 H46C 109.5 . . ?

loop_
_geom_bond_atom_site_label_1
_geom_bond_atom_site_label_2
_geom_bond_distance
_geom_bond_site_symmetry_2
_geom_bond_publ_flag
Al1 O4 1.859(2) . ?
Al1 O1 1.881(2) . ?
Al1 O2 1.883(2) . ?
Al1 O3 1.891(2) . ?
Al1 N1 1.931(2) . ?
Al1 N3 2.111(3) . ?
O1 C13 1.276(4) . ?
O2 C15 1.277(3) . ?
O3 C28 1.273(3) . ?
O4 C30 1.274(3) . ?
N1 C1 1.378(3) . ?
N1 C4 1.383(3) . ?
N2 C5 1.464(4) . ?
N2 C6 1.477(4) . ?
N2 H50 0.8957 . ?
N3 C12 1.482(4) . ?
N3 C11 1.483(4) . ?
N3 C10 1.487(4) . ?
C1 C2 1.371(4) . ?
C1 C10 1.492(4) . ?
C2 C3 1.407(4) . ?
C2 H2 0.9500 . ?
C3 C4 1.383(4) . ?
C3 H3 0.9500 . ?
C4 C5 1.485(4) . ?
C5 H5A 0.9900 . ?
C5 H5B 0.9900 . ?
C6 C9 1.515(5) . ?
C6 C8 1.520(5) . ?
C6 C7 1.532(5) . ?
C7 H7A 0.9800 . ?
C7 H7B 0.9800 . ?
C7 H7C 0.9800 . ?
C8 H8A 0.9800 . ?
C8 H8B 0.9800 . ?
C8 H8C 0.9800 . ?
C9 H9A 0.9800 . ?
C9 H9B 0.9800 . ?
C9 H9C 0.9800 . ?
C10 H10A 0.9900 . ?
C10 H10B 0.9900 . ?
C11 H11A 0.9800 . ?
C11 H11B 0.9800 . ?
C11 H11C 0.9800 . ?
C12 H12A 0.9800 . ?
C12 H12B 0.9800 . ?
C12 H12C 0.9800 . ?
C13 C14 1.393(4) . ?
C13 C16 1.489(4) . ?
C14 C15 1.396(4) . ?
C14 H14 0.9500 . ?
C15 C22 1.488(4) . ?
C16 C17 1.376(5) . ?
C16 C21 1.385(5) . ?
C17 C18 1.384(5) . ?
C17 H17 0.9500 . ?
C18 C19 1.369(6) . ?
C18 H18 0.9500 . ?
C19 C20 1.360(5) . ?
C19 H19 0.9500 . ?
C20 C21 1.386(4) . ?
C20 H20 0.9500 . ?
C21 H21 0.9500 . ?
C22 C27 1.383(4) . ?
C22 C23 1.383(4) . ?
C23 C24 1.382(4) . ?
C23 H23 0.9500 . ?
C24 C25 1.372(4) . ?
C24 H24 0.9500 . ?
C25 C26 1.372(5) . ?
C25 H25 0.9500 . ?
C26 C27 1.385(4) . ?
C26 H26 0.9500 . ?
C27 H27 0.9500 . ?
C28 C29 1.393(4) . ?
C28 C31 1.492(4) . ?
C29 C30 1.385(4) . ?
C29 H29 0.9500 . ?
C30 C37 1.486(4) . ?
C31 C32 1.383(4) . ?
C31 C36 1.386(4) . ?
C32 C33 1.391(4) . ?
C32 H32 0.9500 . ?
C33 C34 1.379(5) . ?
C33 H33 0.9500 . ?
C34 C35 1.371(4) . ?
C34 H34 0.9500 . ?
C35 C36 1.376(4) . ?
C35 H35 0.9500 . ?
C36 H36 0.9500 . ?
C37 C38 1.385(4) . ?
C37 C42 1.396(4) . ?
C38 C39 1.388(4) . ?
C38 H38 0.9500 . ?
C39 C40 1.384(4) . ?
C39 H39 0.9500 . ?
C40 C41 1.370(4) . ?
C40 H40 0.9500 . ?
C41 C42 1.387(4) . ?
C41 H41 0.9500 . ?
C42 H42 0.9500 . ?
C43 C45 1.352(6) . ?
C43 C44 1.401(6) . ?
C43 H43 0.9500 . ?
C44 C45 1.376(6) 2_756 ?
C44 C46 1.382(9) . ?
C45 C44 1.376(6) 2_756 ?
C45 H45 0.9500 . ?
C46 H46A 0.9800 . ?
C46 H46B 0.9800 . ?
C46 H46C 0.9800 . ?
